data_7034593
loop_
_publ_author_name
'Albertin, Gabriele'
'Antoniutti, Stefano'
'Bortoluzzi, Marco'
'Botter, Alessandra'
'Castro, Jes\'us'

_publ_section_title
;
 Preparation of pyranylidene complexes of ruthenium.
;
_journal_issue 16
_journal_name_full 'Dalton transactions (Cambridge, England : 2003)'
_journal_page_first 7411
_journal_page_last 7418
_journal_paper_doi 10.1039/c5dt00418g
_journal_volume 44
_journal_year 2015
_chemical_formula_moiety 'C34 H37 O7 P2 Ru, C24 H20 B'
_chemical_formula_sum 'C58 H57 B O7 P2 Ru'
_chemical_formula_weight 1039.86
_chemical_name_systematic 'Ruthenium pyranylidene'
_space_group_IT_number 2
_symmetry_cell_setting Triclinic'
_symmetry_space_group_name_Hall '-P 1'
_symmetry_space_group_name_H-M 'P -1'
_atom_sites_solution_hydrogens geom
_atom_sites_solution_primary direct
_atom_sites_solution_secondary difmap
_audit_creation_method SHELXL-97
_audit_update_record
;
2015-01-28 deposited with the CCDC.
2015-03-13 downloaded from the CCDC.
;
_cell_angle_alpha 81.410(4)
_cell_angle_beta 87.130(4)
_cell_angle_gamma 87.354(3)
_cell_formula_units_Z 2
_cell_length_a 10.9219(8)
_cell_length_b 14.7181(11)
_cell_length_c 16.2149(12)
_cell_measurement_reflns_used 9926
_cell_measurement_temperature 296(2)
_cell_measurement_theta_max 67.31
_cell_measurement_theta_min 2.76
_cell_volume 2572.1(3)
_computing_cell_refinement 'Bruker SAINT'
_computing_data_collection 'Bruker APEX2'
_computing_data_reduction 'Bruker SAINT'
_computing_molecular_graphics 'Ortep-3 for Windows (Farrugia, 1997)'
_computing_publication_material 'SHELXL-97 (Sheldrick, 1997)'
_computing_structure_refinement 'SHELXL-97 (Sheldrick, 1997)'
_computing_structure_solution 'SHELXS-97 (Sheldrick, 1990)'
_diffrn_ambient_temperature 296(2)
_diffrn_measured_fraction_theta_full 0.963
_diffrn_measured_fraction_theta_max 0.963
_diffrn_measurement_device_type 'Bruker CCD Smart 6000'
_diffrn_measurement_method '\f and \w scans'
_diffrn_radiation_monochromator 'Incoatec Quazar MX multilayer optics'
_diffrn_radiation_source 'Incoatec I\muS microsource'
_diffrn_radiation_type CuK\a
_diffrn_radiation_wavelength 1.54178
_diffrn_reflns_av_R_equivalents 0.0805
_diffrn_reflns_av_sigmaI/netI 0.0461
_diffrn_reflns_limit_h_max 13
_diffrn_reflns_limit_h_min -12
_diffrn_reflns_limit_k_max 17
_diffrn_reflns_limit_k_min -17
_diffrn_reflns_limit_l_max 19
_diffrn_reflns_limit_l_min -18
_diffrn_reflns_number 62732
_diffrn_reflns_theta_full 67.88
_diffrn_reflns_theta_max 67.88
_diffrn_reflns_theta_min 2.76
_exptl_absorpt_coefficient_mu 3.474
_exptl_absorpt_correction_T_max 0.6970
_exptl_absorpt_correction_T_min 0.5239
_exptl_absorpt_correction_type multi-scan
_exptl_absorpt_process_details 'SADABS V2012/1 (Bruker AXS Inc.)'
_exptl_crystal_colour yellow
_exptl_crystal_density_diffrn 1.343
_exptl_crystal_density_method 'not measured'
_exptl_crystal_description prism
_exptl_crystal_F_000 1080
_exptl_crystal_recrystallization_method 'Re-crystallisation from solvent: Ethanol/dichloromethane'
_exptl_crystal_size_max 0.140
_exptl_crystal_size_mid 0.096
_exptl_crystal_size_min 0.051
_refine_diff_density_max 1.293
_refine_diff_density_min -0.311
_refine_diff_density_rms 0.088
_refine_ls_extinction_method none
_refine_ls_goodness_of_fit_ref 1.034
_refine_ls_hydrogen_treatment mixed
_refine_ls_matrix_type full
_refine_ls_number_parameters 627
_refine_ls_number_reflns 9003
_refine_ls_number_restraints 0
_refine_ls_restrained_S_all 1.034
_refine_ls_R_factor_all 0.0577
_refine_ls_R_factor_gt 0.0497
_refine_ls_shift/su_max 0.002
_refine_ls_shift/su_mean 0.000
_refine_ls_structure_factor_coef Fsqd
_refine_ls_weighting_details 'calc w=1/[\s^2^(Fo^2^)+(0.0938P)^2^+0.6069P] where P=(Fo^2^+2Fc^2^)/3'
_refine_ls_weighting_scheme calc
_refine_ls_wR_factor_gt 0.1305
_refine_ls_wR_factor_ref 0.1399
_reflns_number_gt 7766
_reflns_number_total 9003
_reflns_threshold_expression >2sigma(I)
_cod_data_source_file c5dt00418g3.cif
_cod_data_source_block pat_LZ43
_cod_depositor_comments 'Adding full bibliography for 7034593.cif.'
_cod_original_sg_symbol_H-M P-1
_cod_database_code 7034593

loop_
_symmetry_equiv_pos_as_xyz
'x, y, z'
'-x, -y, -z'

loop_
_atom_site_label
_atom_site_type_symbol
_atom_site_fract_x
_atom_site_fract_y
_atom_site_fract_z
_atom_site_U_iso_or_equiv
_atom_site_adp_type
_atom_site_occupancy
_atom_site_symmetry_multiplicity
_atom_site_calc_flag
_atom_site_refinement_flags
CT1 H 0.9046 0.5362 0.5867 0.000 Uiso 0.00 1 d P
Ru Ru 0.83576(2) 0.613775(16) 0.663275(14) 0.05028(11) Uani 1 1 d .
O1 O 1.0933(3) 0.7755(2) 0.53533(19) 0.0860(8) Uani 1 1 d .
O2 O 1.1816(3) 0.7141(3) 0.6522(3) 0.1102(13) Uani 1 1 d .
O3 O 0.7826(2) 0.79412(16) 0.71076(15) 0.0594(5) Uani 1 1 d .
O4 O 0.6818(3) 0.90513(19) 0.7593(2) 0.0839(8) Uani 1 1 d .
C1 C 0.8766(3) 0.7433(2) 0.6756(2) 0.0535(7) Uani 1 1 d .
C2 C 0.9845(3) 0.7921(3) 0.6595(2) 0.0621(8) Uani 1 1 d .
C3 C 0.9933(4) 0.8780(3) 0.6827(3) 0.0806(12) Uani 1 1 d .
H3 H 1.0679 0.9067 0.6738 0.097 Uiso 1 1 calc R
C4 C 0.8953(5) 0.9231(3) 0.7189(3) 0.0787(11) Uani 1 1 d .
H4 H 0.9021 0.9809 0.7344 0.094 Uiso 1 1 calc R
C5 C 0.7892(4) 0.8783(3) 0.7304(2) 0.0669(9) Uani 1 1 d .
C6 C 1.0970(3) 0.7543(3) 0.6177(3) 0.0724(10) Uani 1 1 d .
C7 C 0.6711(7) 0.9929(3) 0.7897(4) 0.1107(19) Uani 1 1 d .
H7A H 0.7245 0.9921 0.8350 0.166 Uiso 1 1 calc R
H7B H 0.5878 1.0040 0.8087 0.166 Uiso 1 1 calc R
H7C H 0.6937 1.0408 0.7453 0.166 Uiso 1 1 calc R
C8 C 1.1996(5) 0.7483(5) 0.4865(4) 0.1096(18) Uani 1 1 d .
H8A H 1.2708 0.7764 0.5021 0.164 Uiso 1 1 calc R
H8B H 1.1869 0.7678 0.4282 0.164 Uiso 1 1 calc R
H8C H 1.2116 0.6826 0.4966 0.164 Uiso 1 1 calc R
C11 C 0.8238(4) 0.5616(3) 0.5411(2) 0.0696(10) Uani 1 1 d .
H11 H 0.7606 0.5814 0.5055 0.084 Uiso 1 1 calc R
C12 C 0.8215(4) 0.4850(3) 0.6049(3) 0.0701(10) Uani 1 1 d .
H12 H 0.7571 0.4455 0.6188 0.084 Uiso 1 1 calc R
C13 C 0.9347(4) 0.4795(3) 0.6435(3) 0.0720(10) Uani 1 1 d .
H13 H 0.9585 0.4355 0.6877 0.086 Uiso 1 1 calc R
C14 C 1.0057(4) 0.5523(3) 0.6036(3) 0.0738(11) Uani 1 1 d .
H14 H 1.0844 0.5648 0.6171 0.089 Uiso 1 1 calc R
C15 C 0.9373(4) 0.6028(3) 0.5402(2) 0.0730(10) Uani 1 1 d .
H15 H 0.9625 0.6543 0.5041 0.088 Uiso 1 1 calc R
P2 P 0.63602(7) 0.65612(6) 0.66179(5) 0.0539(2) Uani 1 1 d .
O12 O 0.5621(2) 0.6681(2) 0.74642(17) 0.0724(7) Uani 1 1 d .
O13 O 0.5642(2) 0.58031(19) 0.6238(2) 0.0743(7) Uani 1 1 d .
O11 O 0.5936(2) 0.74966(19) 0.60645(17) 0.0698(6) Uani 1 1 d .
C51 C 0.6460(5) 0.7797(3) 0.5260(3) 0.0874(13) Uani 1 1 d .
H51A H 0.7336 0.7792 0.5285 0.131 Uiso 1 1 calc R
H51B H 0.6156 0.8410 0.5065 0.131 Uiso 1 1 calc R
H51C H 0.6242 0.7392 0.4882 0.131 Uiso 1 1 calc R
C52 C 0.4645(5) 0.7345(4) 0.7592(3) 0.0987(16) Uani 1 1 d .
H52A H 0.4922 0.7954 0.7401 0.148 Uiso 1 1 calc R
H52B H 0.4412 0.7289 0.8175 0.148 Uiso 1 1 calc R
H52C H 0.3952 0.7236 0.7284 0.148 Uiso 1 1 calc R
C53 C 0.4404(4) 0.5944(4) 0.5987(4) 0.1068(18) Uani 1 1 d .
H53A H 0.3860 0.5916 0.6473 0.160 Uiso 1 1 calc R
H53B H 0.4212 0.5476 0.5667 0.160 Uiso 1 1 calc R
H53C H 0.4308 0.6537 0.5653 0.160 Uiso 1 1 calc R
P1 P 0.84475(7) 0.57581(6) 0.80729(5) 0.0522(2) Uani 1 1 d .
C21 C 0.9897(3) 0.5119(3) 0.8330(2) 0.0615(8) Uani 1 1 d .
C22 C 1.1005(4) 0.5497(3) 0.8040(3) 0.0732(10) Uani 1 1 d .
H22 H 1.1016 0.6086 0.7738 0.088 Uiso 1 1 calc R
C23 C 1.2101(4) 0.4998(5) 0.8200(3) 0.0934(15) Uani 1 1 d .
H23 H 1.2841 0.5267 0.8021 0.112 Uiso 1 1 calc R
C24 C 1.2110(5) 0.4125(5) 0.8612(3) 0.1059(19) Uani 1 1 d .
H24 H 1.2849 0.3797 0.8714 0.127 Uiso 1 1 calc R
C25 C 1.1038(6) 0.3738(4) 0.8873(3) 0.1059(18) Uani 1 1 d .
H25 H 1.1044 0.3134 0.9143 0.127 Uiso 1 1 calc R
C26 C 0.9921(5) 0.4222(3) 0.8747(3) 0.0817(12) Uani 1 1 d .
H26 H 0.9193 0.3946 0.8942 0.098 Uiso 1 1 calc R
C31 C 0.8401(3) 0.6710(2) 0.8705(2) 0.0590(8) Uani 1 1 d .
C32 C 0.7284(4) 0.7043(3) 0.8989(2) 0.0704(9) Uani 1 1 d .
H32 H 0.6570 0.6760 0.8897 0.084 Uiso 1 1 calc R
C33 C 0.7217(5) 0.7801(3) 0.9414(3) 0.0781(11) Uani 1 1 d .
H33 H 0.6462 0.8012 0.9619 0.094 Uiso 1 1 calc R
C34 C 0.8268(5) 0.8239(3) 0.9530(3) 0.0855(13) Uani 1 1 d .
H34 H 0.8225 0.8750 0.9807 0.103 Uiso 1 1 calc R
C35 C 0.9365(5) 0.7921(4) 0.9240(3) 0.0881(13) Uani 1 1 d .
H35 H 1.0071 0.8223 0.9314 0.106 Uiso 1 1 calc R
C36 C 0.9455(4) 0.7155(3) 0.8833(3) 0.0751(10) Uani 1 1 d .
H36 H 1.0218 0.6940 0.8647 0.090 Uiso 1 1 calc R
C41 C 0.7307(3) 0.4983(2) 0.8633(2) 0.0602(8) Uani 1 1 d .
C42 C 0.6572(4) 0.4498(3) 0.8203(3) 0.0686(9) Uani 1 1 d .
H42 H 0.6608 0.4596 0.7622 0.082 Uiso 1 1 calc R
C43 C 0.5776(4) 0.3861(3) 0.8631(3) 0.0865(13) Uani 1 1 d .
H43 H 0.5295 0.3527 0.8337 0.104 Uiso 1 1 calc R
C44 C 0.5703(5) 0.3728(4) 0.9481(4) 0.1019(16) Uani 1 1 d .
H44 H 0.5166 0.3306 0.9766 0.122 Uiso 1 1 calc R
C45 C 0.6420(6) 0.4215(4) 0.9919(3) 0.1024(17) Uani 1 1 d .
H45 H 0.6365 0.4122 1.0499 0.123 Uiso 1 1 calc R
C46 C 0.7220(5) 0.4840(3) 0.9501(3) 0.0813(12) Uani 1 1 d .
H46 H 0.7704 0.5167 0.9800 0.098 Uiso 1 1 calc R
B B 0.7757(4) 0.9027(4) 0.2675(3) 0.0753(12) Uani 1 1 d .
C11B C 0.9155(4) 0.8694(3) 0.2371(3) 0.0778(11) Uani 1 1 d .
C12B C 0.9694(4) 0.9043(4) 0.1583(3) 0.0849(12) Uani 1 1 d .
H12B H 0.9257 0.9496 0.1243 0.102 Uiso 1 1 calc R
C13B C 1.0834(5) 0.8750(5) 0.1287(4) 0.1028(16) Uani 1 1 d .
H13B H 1.1129 0.8997 0.0756 0.123 Uiso 1 1 calc R
C14B C 1.1529(5) 0.8100(5) 0.1767(5) 0.1110(18) Uani 1 1 d .
H14B H 1.2294 0.7900 0.1570 0.133 Uiso 1 1 calc R
C15B C 1.1071(5) 0.7752(4) 0.2547(5) 0.1105(18) Uani 1 1 d .
H15B H 1.1539 0.7321 0.2888 0.133 Uiso 1 1 calc R
C16B C 0.9909(5) 0.8037(4) 0.2836(4) 0.0968(15) Uani 1 1 d .
H16B H 0.9624 0.7775 0.3364 0.116 Uiso 1 1 calc R
C21B C 0.7713(4) 0.9510(3) 0.3527(3) 0.0749(10) Uani 1 1 d .
C22B C 0.6729(5) 1.0091(4) 0.3711(4) 0.0966(14) Uani 1 1 d .
H22B H 0.6136 1.0253 0.3318 0.116 Uiso 1 1 calc R
C23B C 0.6605(7) 1.0434(5) 0.4460(5) 0.120(2) Uani 1 1 d .
H23B H 0.5929 1.0814 0.4564 0.145 Uiso 1 1 calc R
C24B C 0.7452(9) 1.0224(5) 0.5043(4) 0.124(2) Uani 1 1 d .
H24B H 0.7358 1.0450 0.5549 0.149 Uiso 1 1 calc R
C25B C 0.8428(7) 0.9687(5) 0.4882(4) 0.1093(19) Uani 1 1 d .
H25B H 0.9025 0.9550 0.5276 0.131 Uiso 1 1 calc R
C26B C 0.8563(5) 0.9334(4) 0.4145(3) 0.0878(13) Uani 1 1 d .
H26B H 0.9254 0.8961 0.4055 0.105 Uiso 1 1 calc R
C31B C 0.7203(4) 0.9731(4) 0.1890(3) 0.0830(12) Uani 1 1 d .
C32B C 0.6654(5) 0.9404(5) 0.1246(3) 0.1023(17) Uani 1 1 d .
H32B H 0.6485 0.8784 0.1299 0.123 Uiso 1 1 calc R
C33B C 0.6354(6) 0.9982(6) 0.0530(4) 0.130(3) Uani 1 1 d .
H33B H 0.6022 0.9730 0.0101 0.156 Uiso 1 1 calc R
C34B C 0.6519(7) 1.0902(7) 0.0419(4) 0.133(3) Uani 1 1 d .
H34B H 0.6277 1.1281 -0.0062 0.159 Uiso 1 1 calc R
C35B C 0.7058(6) 1.1249(5) 0.1046(5) 0.125(2) Uani 1 1 d .
H35B H 0.7207 1.1873 0.0989 0.150 Uiso 1 1 calc R
C36B C 0.7378(5) 1.0672(4) 0.1762(4) 0.1035(16) Uani 1 1 d .
H36B H 0.7729 1.0928 0.2181 0.124 Uiso 1 1 calc R
C41B C 0.6859(4) 0.8126(3) 0.2908(3) 0.0783(11) Uani 1 1 d .
C42B C 0.7252(6) 0.7203(4) 0.3008(4) 0.1017(16) Uani 1 1 d .
H42B H 0.8078 0.7061 0.2903 0.122 Uiso 1 1 calc R
C43B C 0.6468(6) 0.6483(5) 0.3259(4) 0.117(2) Uani 1 1 d .
H43B H 0.6779 0.5879 0.3327 0.140 Uiso 1 1 calc R
C44B C 0.5241(7) 0.6661(6) 0.3406(4) 0.121(2) Uani 1 1 d .
H44B H 0.4710 0.6183 0.3561 0.145 Uiso 1 1 calc R
C45B C 0.4806(5) 0.7573(6) 0.3320(4) 0.115(2) Uani 1 1 d .
H45B H 0.3977 0.7712 0.3417 0.138 Uiso 1 1 calc R
C46B C 0.5614(5) 0.8269(5) 0.3088(4) 0.1013(16) Uani 1 1 d .
H46B H 0.5305 0.8872 0.3050 0.122 Uiso 1 1 calc R

loop_
_atom_site_aniso_label
_atom_site_aniso_U_11
_atom_site_aniso_U_22
_atom_site_aniso_U_33
_atom_site_aniso_U_23
_atom_site_aniso_U_13
_atom_site_aniso_U_12
Ru 0.04461(16) 0.05716(17) 0.04915(16) -0.01158(11) 0.00582(10) 0.00078(10)
O1 0.0672(17) 0.109(2) 0.0766(18) -0.0043(16) 0.0115(14) 0.0055(16)
O2 0.0534(17) 0.140(3) 0.120(3) 0.033(2) -0.0012(17) 0.0080(18)
O3 0.0586(13) 0.0572(13) 0.0633(13) -0.0148(10) 0.0059(11) -0.0013(10)
O4 0.095(2) 0.0673(16) 0.091(2) -0.0264(15) 0.0045(16) 0.0150(15)
C1 0.0551(18) 0.0580(18) 0.0471(16) -0.0078(14) 0.0007(13) -0.0023(14)
C2 0.0555(19) 0.067(2) 0.060(2) 0.0029(16) -0.0032(15) -0.0082(16)
C3 0.077(3) 0.075(3) 0.088(3) 0.003(2) -0.013(2) -0.026(2)
C4 0.102(3) 0.058(2) 0.077(3) -0.0097(19) -0.011(2) -0.013(2)
C5 0.086(3) 0.0564(19) 0.059(2) -0.0098(16) -0.0064(18) -0.0014(18)
C6 0.052(2) 0.080(2) 0.080(3) 0.006(2) 0.0002(18) -0.0118(18)
C7 0.148(5) 0.072(3) 0.117(4) -0.037(3) -0.004(4) 0.025(3)
C8 0.081(3) 0.138(5) 0.105(4) -0.017(3) 0.030(3) 0.006(3)
C11 0.080(3) 0.080(2) 0.0523(19) -0.0266(18) 0.0006(17) 0.011(2)
C12 0.071(2) 0.067(2) 0.079(2) -0.037(2) 0.0126(19) -0.0026(17)
C13 0.080(3) 0.068(2) 0.069(2) -0.0223(18) 0.0041(19) 0.0213(19)
C14 0.0512(19) 0.098(3) 0.078(3) -0.039(2) 0.0125(18) 0.0065(19)
C15 0.077(3) 0.088(3) 0.055(2) -0.0228(19) 0.0257(18) -0.003(2)
P2 0.0447(4) 0.0588(5) 0.0570(5) -0.0077(4) 0.0031(3) 0.0013(3)
O12 0.0585(14) 0.0832(17) 0.0704(15) -0.0053(13) 0.0141(12) 0.0138(12)
O13 0.0522(14) 0.0780(16) 0.095(2) -0.0201(15) -0.0100(13) -0.0021(12)
O11 0.0627(15) 0.0726(15) 0.0700(15) -0.0016(12) -0.0002(12) 0.0104(12)
C51 0.096(3) 0.082(3) 0.075(3) 0.013(2) 0.004(2) 0.006(2)
C52 0.072(3) 0.124(4) 0.099(3) -0.029(3) 0.019(2) 0.028(3)
C53 0.060(3) 0.110(4) 0.153(5) -0.021(4) -0.020(3) -0.010(2)
P1 0.0498(4) 0.0577(4) 0.0482(4) -0.0082(3) 0.0048(3) 0.0000(3)
C21 0.060(2) 0.077(2) 0.0486(17) -0.0139(16) -0.0059(14) 0.0088(17)
C22 0.062(2) 0.095(3) 0.063(2) -0.015(2) 0.0036(17) 0.001(2)
C23 0.058(2) 0.148(5) 0.075(3) -0.025(3) -0.002(2) 0.016(3)
C24 0.080(3) 0.156(5) 0.076(3) -0.012(3) -0.012(2) 0.048(3)
C25 0.104(4) 0.117(4) 0.083(3) 0.013(3) -0.002(3) 0.043(3)
C26 0.084(3) 0.084(3) 0.070(2) 0.002(2) 0.003(2) 0.017(2)
C31 0.068(2) 0.0639(19) 0.0450(16) -0.0095(14) 0.0037(15) -0.0001(16)
C32 0.070(2) 0.077(2) 0.065(2) -0.0161(18) 0.0045(18) 0.0003(19)
C33 0.086(3) 0.076(2) 0.071(2) -0.020(2) 0.013(2) 0.011(2)
C34 0.115(4) 0.074(3) 0.070(3) -0.023(2) 0.005(2) -0.006(3)
C35 0.096(3) 0.094(3) 0.081(3) -0.031(2) 0.000(2) -0.020(3)
C36 0.072(2) 0.089(3) 0.067(2) -0.021(2) 0.0036(19) -0.008(2)
C41 0.0581(19) 0.0622(19) 0.0585(19) -0.0072(15) 0.0095(15) -0.0010(15)
C42 0.063(2) 0.072(2) 0.070(2) -0.0079(18) 0.0040(17) -0.0074(17)
C43 0.073(3) 0.087(3) 0.099(3) -0.012(2) 0.017(2) -0.024(2)
C44 0.098(4) 0.104(4) 0.100(4) -0.008(3) 0.040(3) -0.034(3)
C45 0.125(4) 0.109(4) 0.069(3) -0.005(3) 0.035(3) -0.029(3)
C46 0.096(3) 0.089(3) 0.058(2) -0.012(2) 0.016(2) -0.022(2)
B 0.061(2) 0.087(3) 0.077(3) -0.008(2) 0.002(2) -0.009(2)
C11B 0.062(2) 0.078(2) 0.093(3) -0.010(2) 0.000(2) -0.0100(19)
C12B 0.064(2) 0.104(3) 0.085(3) -0.014(2) 0.007(2) -0.011(2)
C13B 0.069(3) 0.126(4) 0.114(4) -0.026(3) 0.017(3) -0.010(3)
C14B 0.070(3) 0.119(4) 0.145(5) -0.029(4) 0.012(3) 0.001(3)
C15B 0.082(3) 0.099(4) 0.146(5) -0.005(4) -0.006(3) 0.010(3)
C16B 0.079(3) 0.094(3) 0.111(4) 0.003(3) 0.000(3) -0.005(3)
C21B 0.070(2) 0.076(2) 0.077(3) -0.003(2) 0.0035(19) -0.016(2)
C22B 0.094(3) 0.105(4) 0.094(3) -0.024(3) -0.009(3) 0.006(3)
C23B 0.142(6) 0.107(4) 0.116(5) -0.037(4) -0.008(4) 0.019(4)
C24B 0.184(8) 0.101(4) 0.092(4) -0.024(3) -0.008(5) -0.011(5)
C25B 0.140(5) 0.110(4) 0.078(3) 0.000(3) -0.019(3) -0.037(4)
C26B 0.084(3) 0.091(3) 0.084(3) 0.009(2) -0.010(2) -0.021(2)
C31B 0.062(2) 0.111(4) 0.074(3) -0.012(2) 0.008(2) 0.004(2)
C32B 0.079(3) 0.156(5) 0.072(3) -0.023(3) -0.005(2) 0.025(3)
C33B 0.115(5) 0.188(8) 0.080(3) -0.016(4) -0.007(3) 0.067(5)
C34B 0.133(5) 0.171(7) 0.080(4) -0.002(4) 0.002(4) 0.078(5)
C35B 0.110(5) 0.134(5) 0.113(5) 0.015(4) 0.023(4) 0.035(4)
C36B 0.086(3) 0.112(4) 0.102(4) 0.011(3) 0.003(3) 0.017(3)
C41B 0.068(2) 0.098(3) 0.071(2) -0.020(2) 0.0058(19) -0.015(2)
C42B 0.095(4) 0.097(4) 0.116(4) -0.032(3) 0.028(3) -0.025(3)
C43B 0.120(5) 0.110(4) 0.129(5) -0.046(4) 0.038(4) -0.045(4)
C44B 0.119(5) 0.152(6) 0.103(4) -0.043(4) 0.024(3) -0.077(5)
C45B 0.071(3) 0.159(6) 0.119(5) -0.027(4) 0.011(3) -0.035(4)
C46B 0.066(3) 0.125(4) 0.110(4) -0.002(3) -0.002(3) -0.023(3)

loop_
_atom_type_symbol
_atom_type_description
_atom_type_scat_dispersion_real
_atom_type_scat_dispersion_imag
_atom_type_scat_source
C C 0.0181 0.0091 'International Tables Vol C Tables 4.2.6.8 and 6.1.1.4'
H H 0.0000 0.0000 'International Tables Vol C Tables 4.2.6.8 and 6.1.1.4'
B B 0.0090 0.0039 'International Tables Vol C Tables 4.2.6.8 and 6.1.1.4'
O O 0.0492 0.0322 'International Tables Vol C Tables 4.2.6.8 and 6.1.1.4'
P P 0.2955 0.4335 'International Tables Vol C Tables 4.2.6.8 and 6.1.1.4'
Ru Ru 0.0552 3.2960 'International Tables Vol C Tables 4.2.6.8 and 6.1.1.4'

loop_
_geom_angle_atom_site_label_1
_geom_angle_atom_site_label_2
_geom_angle_atom_site_label_3
_geom_angle
CT1 Ru C1 129.43(9)
CT1 Ru P2 120.27(3)
C1 Ru P2 89.73(10)
CT1 Ru C11 32.08(11)
C1 Ru C11 124.73(14)
P2 Ru C11 90.42(11)
CT1 Ru C12 32.26(10)
C1 Ru C12 159.76(15)
P2 Ru C12 96.92(11)
C11 Ru C12 36.59(15)
CT1 Ru C15 32.09(12)
C1 Ru C15 99.15(15)
P2 Ru C15 118.22(12)
C11 Ru C15 36.35(16)
C12 Ru C15 60.89(16)
CT1 Ru C14 31.83(11)
C1 Ru C14 105.87(15)
P2 Ru C14 150.79(11)
C11 Ru C14 60.37(15)
C12 Ru C14 60.64(15)
C15 Ru C14 36.12(16)
CT1 Ru C13 31.85(11)
C1 Ru C13 138.82(15)
P2 Ru C13 131.13(12)
C11 Ru C13 60.48(15)
C12 Ru C13 36.27(16)
C15 Ru C13 60.48(16)
C14 Ru C13 36.28(16)
CT1 Ru P1 123.07(2)
C1 Ru P1 88.26(9)
P2 Ru P1 96.56(3)
C11 Ru P1 146.38(11)
C12 Ru P1 109.80(12)
C15 Ru P1 144.27(12)
C14 Ru P1 108.22(12)
C13 Ru P1 91.23(11)
C6 O1 C8 116.9(4)
C5 O3 C1 126.7(3)
C5 O4 C7 118.2(4)
O3 C1 C2 112.1(3)
O3 C1 Ru 115.2(2)
C2 C1 Ru 132.6(3)
C3 C2 C1 121.3(4)
C3 C2 C6 116.2(4)
C1 C2 C6 122.5(3)
C2 C3 C4 122.6(4)
C5 C4 C3 116.2(4)
O4 C5 O3 109.4(3)
O4 C5 C4 129.7(4)
O3 C5 C4 120.9(4)
O2 C6 O1 123.6(4)
O2 C6 C2 125.8(4)
O1 C6 C2 110.6(3)
C15 C11 C12 108.6(4)
C15 C11 Ru 72.4(2)
C12 C11 Ru 72.3(2)
C13 C12 C11 107.2(4)
C13 C12 Ru 72.2(2)
C11 C12 Ru 71.1(2)
C12 C13 C14 108.2(4)
C12 C13 Ru 71.5(2)
C14 C13 Ru 71.8(2)
C15 C14 C13 108.2(4)
C15 C14 Ru 71.7(2)
C13 C14 Ru 71.9(2)
C14 C15 C11 107.7(4)
C14 C15 Ru 72.2(2)
C11 C15 Ru 71.2(2)
O12 P2 O11 99.31(14)
O12 P2 O13 104.72(16)
O11 P2 O13 102.99(15)
O12 P2 Ru 119.96(11)
O11 P2 Ru 119.37(11)
O13 P2 Ru 108.42(10)
C52 O12 P2 127.6(3)
C53 O13 P2 123.0(3)
C51 O11 P2 122.8(3)
C21 P1 C41 101.97(17)
C21 P1 C31 104.31(17)
C41 P1 C31 102.43(16)
C21 P1 Ru 109.63(11)
C41 P1 Ru 118.61(12)
C31 P1 Ru 117.90(11)
C22 C21 C26 118.0(4)
C22 C21 P1 120.0(3)
C26 C21 P1 121.8(3)
C21 C22 C23 120.2(5)
C24 C23 C22 121.1(5)
C25 C24 C23 119.4(5)
C24 C25 C26 121.4(5)
C21 C26 C25 119.9(5)
C32 C31 C36 118.8(4)
C32 C31 P1 119.3(3)
C36 C31 P1 121.6(3)
C31 C32 C33 120.5(4)
C34 C33 C32 119.9(4)
C35 C34 C33 119.7(4)
C34 C35 C36 121.3(5)
C35 C36 C31 119.8(4)
C42 C41 C46 118.8(4)
C42 C41 P1 120.7(3)
C46 C41 P1 120.4(3)
C41 C42 C43 120.4(4)
C44 C43 C42 119.9(5)
C43 C44 C45 120.3(4)
C44 C45 C46 120.2(5)
C45 C46 C41 120.3(5)
C31B B C21B 111.3(4)
C31B B C11B 106.8(4)
C21B B C11B 113.8(4)
C31B B C41B 109.4(4)
C21B B C41B 104.9(3)
C11B B C41B 110.8(4)
C16B C11B C12B 112.9(5)
C16B C11B B 125.0(4)
C12B C11B B 122.1(4)
C13B C12B C11B 124.0(5)
C14B C13B C12B 120.5(6)
C13B C14B C15B 118.3(5)
C14B C15B C16B 120.9(6)
C11B C16B C15B 123.3(6)
C26B C21B C22B 114.3(5)
C26B C21B B 124.8(4)
C22B C21B B 120.7(4)
C23B C22B C21B 122.1(5)
C24B C23B C22B 120.8(7)
C25B C24B C23B 119.0(6)
C24B C25B C26B 121.0(6)
C25B C26B C21B 122.7(6)
C32B C31B C36B 114.9(5)
C32B C31B B 121.2(5)
C36B C31B B 123.4(5)
C33B C32B C31B 121.1(7)
C34B C33B C32B 123.1(7)
C33B C34B C35B 117.2(6)
C34B C35B C36B 120.0(8)
C35B C36B C31B 123.5(7)
C46B C41B C42B 114.1(5)
C46B C41B B 119.8(5)
C42B C41B B 125.9(4)
C43B C42B C41B 123.2(6)
C44B C43B C42B 120.3(7)
C43B C44B C45B 118.6(5)
C46B C45B C44B 119.5(6)
C45B C46B C41B 124.2(6)

loop_
_geom_bond_atom_site_label_1
_geom_bond_atom_site_label_2
_geom_bond_distance
Ru CT1 1.9136(2)
Ru C1 2.018(3)
Ru P2 2.2413(8)
Ru C11 2.241(3)
Ru C12 2.256(4)
Ru C15 2.257(3)
Ru C14 2.264(3)
Ru C13 2.265(4)
Ru P1 2.3244(8)
O1 C6 1.327(5)
O1 C8 1.448(6)
O2 C6 1.192(5)
O3 C5 1.330(4)
O3 C1 1.392(4)
O4 C5 1.307(5)
O4 C7 1.447(5)
C1 C2 1.402(5)
C2 C3 1.381(6)
C2 C6 1.498(6)
C3 C4 1.384(7)
C4 C5 1.350(6)
C11 C15 1.403(6)
C11 C12 1.412(6)
C12 C13 1.408(6)
C13 C14 1.410(6)
C14 C15 1.402(6)
P2 O12 1.585(3)
P2 O11 1.590(3)
P2 O13 1.605(3)
O12 C52 1.442(5)
O13 C53 1.428(5)
O11 C51 1.415(5)
P1 C21 1.838(4)
P1 C41 1.840(4)
P1 C31 1.852(4)
C21 C22 1.387(6)
C21 C26 1.390(6)
C22 C23 1.390(6)
C23 C24 1.357(9)
C24 C25 1.347(9)
C25 C26 1.392(7)
C31 C32 1.378(5)
C31 C36 1.390(6)
C32 C33 1.393(6)
C33 C34 1.376(7)
C34 C35 1.354(7)
C35 C36 1.385(6)
C41 C42 1.378(6)
C41 C46 1.390(6)
C42 C43 1.392(6)
C43 C44 1.360(8)
C44 C45 1.375(8)
C45 C46 1.377(7)
B C31B 1.638(7)
B C21B 1.644(7)
B C11B 1.657(7)
B C41B 1.672(7)
C11B C16B 1.398(7)
C11B C12B 1.414(7)
C12B C13B 1.385(7)
C13B C14B 1.366(9)
C14B C15B 1.370(9)
C15B C16B 1.398(8)
C21B C26B 1.388(7)
C21B C22B 1.390(7)
C22B C23B 1.381(8)
C23B C24B 1.348(10)
C24B C25B 1.337(10)
C25B C26B 1.371(8)
C31B C32B 1.385(7)
C31B C36B 1.391(8)
C32B C33B 1.378(8)
C33B C34B 1.358(12)
C34B C35B 1.373(11)
C35B C36B 1.381(8)
C41B C46B 1.390(7)
C41B C42B 1.394(8)
C42B C43B 1.394(7)
C43B C44B 1.369(10)
C44B C45B 1.392(10)
C45B C46B 1.379(8)
